data_7709972
loop_
_publ_author_name
'Wang, Zhen-Feng'
'Wei, Qiao-Chang'
'Li, Jin-Xian'
'Zhou, Zhen'
'Zhang, Shuhua'

_publ_section_title
;
 A new class of nickel(II) oxyquinoline-bipyridine complexes as potent
 anticancer agents induces apoptosis and autophagy in A549/DDP tumor cells
 through mitophagy pathways
;
_journal_name_full 'Dalton Transactions'
_journal_paper_doi 10.1039/D2DT00669C
_journal_year 2022
_chemical_formula_moiety 'C28 H20 N4 Ni O4'
_chemical_formula_sum 'C28 H20 N4 Ni O4'
_chemical_formula_weight 535.19
_space_group_crystal_system orthorhombic
_space_group_IT_number 61
_space_group_name_Hall '-P 2ac 2ab'
_space_group_name_H-M_alt 'P b c a'
_atom_sites_solution_hydrogens geom
_atom_sites_solution_primary direct
_audit_creation_date 2019-09-20
_audit_creation_method
;
Olex2 1.2
(compiled 2018.05.29 svn.r3508 for OlexSys, GUI svn.r5506)
;
_audit_update_record
;
2022-04-02 deposited with the CCDC.	2022-04-11 downloaded from the CCDC.
;
_cell_angle_alpha 90
_cell_angle_beta 90
_cell_angle_gamma 90
_cell_formula_units_Z 8
_cell_length_a 14.859(3)
_cell_length_b 10.6391(18)
_cell_length_c 29.850(5)
_cell_measurement_reflns_used 9912
_cell_measurement_temperature 273(2)
_cell_measurement_theta_max 22.922
_cell_measurement_theta_min 3.055
_cell_volume 4718.9(15)
_computing_cell_refinement 'Bruker SAINT'
_computing_data_collection 'Bruker APEX2'
_computing_data_reduction 'Bruker SAINT'
_computing_molecular_graphics 'Olex2 (Dolomanov et al., 2009)'
_computing_publication_material 'Olex2 (Dolomanov et al., 2009)'
_computing_structure_refinement 'ShelXL (Sheldrick, 2015)'
_computing_structure_solution 'ShelXS (Sheldrick, 2008)'
_diffrn_ambient_temperature 273.15
_diffrn_measured_fraction_theta_full 0.998
_diffrn_measured_fraction_theta_max 0.981
_diffrn_measurement_device_type 'Bruker APEX-II CCD'
_diffrn_measurement_method '\f and \w scans'
_diffrn_radiation_monochromator graphite
_diffrn_radiation_type MoK\a
_diffrn_radiation_wavelength 0.71073
_diffrn_reflns_av_R_equivalents 0.1166
_diffrn_reflns_av_unetI/netI 0.0712
_diffrn_reflns_Laue_measured_fraction_full 0.998
_diffrn_reflns_Laue_measured_fraction_max 0.981
_diffrn_reflns_limit_h_max 19
_diffrn_reflns_limit_h_min -19
_diffrn_reflns_limit_k_max 13
_diffrn_reflns_limit_k_min -13
_diffrn_reflns_limit_l_max 36
_diffrn_reflns_limit_l_min -39
_diffrn_reflns_number 71898
_diffrn_reflns_point_group_measured_fraction_full 0.998
_diffrn_reflns_point_group_measured_fraction_max 0.981
_diffrn_reflns_theta_full 25.242
_diffrn_reflns_theta_max 27.946
_diffrn_reflns_theta_min 3.055
_diffrn_standards_number 0
_exptl_absorpt_coefficient_mu 0.867
_exptl_absorpt_correction_T_max 0.7456
_exptl_absorpt_correction_T_min 0.6678
_exptl_absorpt_correction_type multi-scan
_exptl_absorpt_process_details
;
SADABS-2016/2 (Bruker,2016/2) was used for absorption correction.
wR2(int) was 0.0788 before and 0.0645 after correction.
The Ratio of minimum to maximum transmission is 0.8957.
The \l/2 correction factor is Not present.
;
_exptl_crystal_colour green
_exptl_crystal_density_diffrn 1.507
_exptl_crystal_description block
_exptl_crystal_F_000 2208
_exptl_crystal_size_max 0.257
_exptl_crystal_size_mid 0.209
_exptl_crystal_size_min 0.051
_refine_diff_density_max 0.266
_refine_diff_density_min -0.315
_refine_diff_density_rms 0.056
_refine_ls_extinction_method none
_refine_ls_goodness_of_fit_ref 1.019
_refine_ls_hydrogen_treatment constr
_refine_ls_matrix_type full
_refine_ls_number_parameters 336
_refine_ls_number_reflns 5547
_refine_ls_number_restraints 0
_refine_ls_restrained_S_all 1.019
_refine_ls_R_factor_all 0.1207
_refine_ls_R_factor_gt 0.0499
_refine_ls_shift/su_max 0.001
_refine_ls_shift/su_mean 0.000
_refine_ls_structure_factor_coef Fsqd
_refine_ls_weighting_details 'w=1/[\s^2^(Fo^2^)+(0.0348P)^2^+2.3012P] where P=(Fo^2^+2Fc^2^)/3'
_refine_ls_weighting_scheme calc
_refine_ls_wR_factor_gt 0.0809
_refine_ls_wR_factor_ref 0.0970
_reflns_Friedel_coverage 0.000
_reflns_number_gt 3236
_reflns_number_total 5547
_reflns_threshold_expression 'I > 2\s(I)'
_cod_data_source_file d2dt00669c2.cif
_cod_data_source_block ni12
_cod_original_cell_volume 4718.8(14)
_cod_database_code 7709972
_shelxl_version_number 2014-3
_shelx_space_group_comment
;
The symmetry employed for this shelxl refinement is uniquely defined
by the following loop, which should always be used as a source of
symmetry information in preference to the above space-group names.
They are only intended as comments.
;
_shelx_estimated_absorpt_t_max 0.957
_shelx_estimated_absorpt_t_min 0.808
_olex2_refinement_description
;
1. Fixed Uiso
 At 1.2 times of:
  All C(H) groups
 At 1.5 times of:
  All O(H) groups
2.a Aromatic/amide H refined with riding coordinates:
 C19(H19), C27(H27), C7(H7), C25(H25), C11(H11), C2(H2), C22(H22), C14(H14),
 C26(H26), C3(H3), C6(H6), C16(H16), C20(H20), C4(H4A), C15(H15), C28(H28),
 C12(H12), C21(H21)
2.b Idealised tetrahedral OH refined as rotating group:
 O4(H4), O1(H1)
;
_olex2_submission_special_instructions 'No special instructions were received'

loop_
_space_group_symop_operation_xyz
'x, y, z'
'-x+1/2, -y, z+1/2'
'x+1/2, -y+1/2, -z'
'-x, y+1/2, -z+1/2'
'-x, -y, -z'
'x-1/2, y, -z-1/2'
'-x-1/2, y-1/2, z'
'x, -y-1/2, z-1/2'

loop_
_atom_site_label
_atom_site_type_symbol
_atom_site_fract_x
_atom_site_fract_y
_atom_site_fract_z
_atom_site_U_iso_or_equiv
_atom_site_adp_type
_atom_site_occupancy
_atom_site_site_symmetry_order
_atom_site_calc_flag
_atom_site_refinement_flags_posn
_atom_site_refinement_flags_adp
_atom_site_refinement_flags_occupancy
_atom_site_disorder_assembly
_atom_site_disorder_group
Ni1 Ni 0.03474(2) 0.31902(3) 0.37972(2) 0.03396(11) Uani 1 1 d . . . . .
O2 O 0.04006(12) 0.19861(17) 0.32504(6) 0.0431(5) Uani 1 1 d . . . . .
O3 O -0.00165(12) 0.42609(17) 0.43444(6) 0.0424(5) Uani 1 1 d . . . . .
N2 N -0.02187(14) 0.1604(2) 0.40857(8) 0.0393(6) Uani 1 1 d . . . . .
O4 O -0.04554(17) 0.2364(2) 0.47934(6) 0.0632(6) Uani 1 1 d . . . . .
H4 H -0.0309 0.3012 0.4664 0.095 Uiso 1 1 calc GR . . . .
O1 O -0.08418(15) 0.3108(2) 0.28494(6) 0.0585(6) Uani 1 1 d . . . . .
H1 H -0.0399 0.2765 0.2959 0.088 Uiso 1 1 calc GR . . . .
N4 N 0.11690(14) 0.4520(2) 0.34823(7) 0.0371(5) Uani 1 1 d . . . . .
N3 N -0.08326(13) 0.39858(19) 0.35474(7) 0.0331(5) Uani 1 1 d . . . . .
N1 N 0.16328(15) 0.2716(2) 0.40472(7) 0.0402(6) Uani 1 1 d . . . . .
C18 C -0.02504(17) 0.0612(3) 0.37897(10) 0.0421(7) Uani 1 1 d . . . . .
C5 C -0.19959(18) 0.5499(3) 0.37572(10) 0.0459(8) Uani 1 1 d . . . . .
C9 C -0.12152(17) 0.4805(2) 0.38538(9) 0.0360(6) Uani 1 1 d . . . . .
C24 C 0.23149(18) 0.3383(3) 0.38702(9) 0.0408(7) Uani 1 1 d . . . . .
C1 C -0.07738(19) 0.4913(2) 0.42742(9) 0.0387(7) Uani 1 1 d . . . . .
C19 C 0.0907(2) 0.5425(3) 0.32044(10) 0.0506(8) Uani 1 1 d . . . . .
H19 H 0.0293 0.5528 0.3155 0.061 Uiso 1 1 calc R . . . .
C23 C 0.20573(18) 0.4377(3) 0.35525(9) 0.0387(7) Uani 1 1 d . . . . .
C8 C -0.12131(19) 0.3865(3) 0.31515(10) 0.0429(7) Uani 1 1 d . . . . .
C27 C 0.2692(2) 0.1511(3) 0.44693(11) 0.0616(9) Uani 1 1 d . . . . .
H27 H 0.2800 0.0875 0.4676 0.074 Uiso 1 1 calc R . . . .
C7 C -0.2001(2) 0.4537(3) 0.30314(11) 0.0583(9) Uani 1 1 d . . . . .
H7 H -0.2257 0.4428 0.2750 0.070 Uiso 1 1 calc R . . . .
C25 C 0.3202(2) 0.3111(3) 0.39855(11) 0.0600(9) Uani 1 1 d . . . . .
H25 H 0.3670 0.3569 0.3859 0.072 Uiso 1 1 calc R . . . .
C11 C -0.0816(2) 0.0252(3) 0.46522(12) 0.0634(10) Uani 1 1 d . . . . .
H11 H -0.1007 0.0153 0.4947 0.076 Uiso 1 1 calc R . . . .
C2 C -0.1167(2) 0.5669(3) 0.45948(10) 0.0513(8) Uani 1 1 d . . . . .
H2 H -0.0905 0.5736 0.4877 0.062 Uiso 1 1 calc R . . . .
C22 C 0.2673(2) 0.5148(3) 0.33410(11) 0.0582(9) Uani 1 1 d . . . . .
H22 H 0.3285 0.5037 0.3393 0.070 Uiso 1 1 calc R . . . .
C17 C 0.00639(17) 0.0849(3) 0.33480(10) 0.0420(7) Uani 1 1 d . . . . .
C13 C -0.0573(2) -0.0582(3) 0.39161(13) 0.0567(9) Uani 1 1 d . . . . .
C14 C -0.0613(2) -0.1536(3) 0.35925(17) 0.0760(11) Uani 1 1 d . . . . .
H14 H -0.0826 -0.2329 0.3670 0.091 Uiso 1 1 calc R . . . .
C26 C 0.3386(2) 0.2176(4) 0.42832(12) 0.0668(10) Uani 1 1 d . . . . .
H26 H 0.3978 0.1991 0.4359 0.080 Uiso 1 1 calc R . . . .
C3 C -0.1956(2) 0.6337(3) 0.44992(13) 0.0624(10) Uani 1 1 d . . . . .
H3 H -0.2214 0.6830 0.4722 0.075 Uiso 1 1 calc R . . . .
C6 C -0.2374(2) 0.5328(3) 0.33256(12) 0.0591(9) Uani 1 1 d . . . . .
H6 H -0.2889 0.5772 0.3246 0.071 Uiso 1 1 calc R . . . .
C16 C 0.0004(2) -0.0118(3) 0.30406(12) 0.0584(9) Uani 1 1 d . . . . .
H16 H 0.0193 0.0012 0.2747 0.070 Uiso 1 1 calc R . . . .
C10 C -0.04931(18) 0.1432(3) 0.45032(10) 0.0465(8) Uani 1 1 d . . . . .
C20 C 0.1493(2) 0.6223(3) 0.29848(10) 0.0588(9) Uani 1 1 d . . . . .
H20 H 0.1279 0.6846 0.2794 0.071 Uiso 1 1 calc R . . . .
C4 C -0.2355(2) 0.6284(3) 0.40899(13) 0.0589(9) Uani 1 1 d . . . . .
H4A H -0.2863 0.6766 0.4031 0.071 Uiso 1 1 calc R . . . .
C15 C -0.0340(2) -0.1302(3) 0.31679(16) 0.0764(12) Uani 1 1 d . . . . .
H15 H -0.0381 -0.1937 0.2955 0.092 Uiso 1 1 calc R . . . .
C28 C 0.1826(2) 0.1811(3) 0.43404(10) 0.0533(8) Uani 1 1 d . . . . .
H28 H 0.1353 0.1358 0.4465 0.064 Uiso 1 1 calc R . . . .
C12 C -0.0846(2) -0.0719(3) 0.43680(14) 0.0699(11) Uani 1 1 d . . . . .
H12 H -0.1050 -0.1496 0.4469 0.084 Uiso 1 1 calc R . . . .
C21 C 0.2389(2) 0.6073(3) 0.30553(11) 0.0612(9) Uani 1 1 d . . . . .
H21 H 0.2804 0.6591 0.2912 0.073 Uiso 1 1 calc R . . . .

loop_
_atom_site_aniso_label
_atom_site_aniso_U_11
_atom_site_aniso_U_22
_atom_site_aniso_U_33
_atom_site_aniso_U_23
_atom_site_aniso_U_13
_atom_site_aniso_U_12
Ni1 0.03037(18) 0.0391(2) 0.03239(19) 0.00393(16) -0.00236(15) -0.00162(16)
O2 0.0393(11) 0.0469(13) 0.0432(11) -0.0041(9) 0.0060(9) -0.0012(10)
O3 0.0422(11) 0.0504(12) 0.0346(11) -0.0057(9) -0.0064(9) 0.0007(10)
N2 0.0339(13) 0.0410(14) 0.0430(14) 0.0082(11) -0.0039(10) 0.0001(11)
O4 0.0821(17) 0.0711(15) 0.0366(12) 0.0115(12) 0.0051(11) -0.0052(14)
O1 0.0679(16) 0.0695(15) 0.0381(12) -0.0090(11) -0.0153(10) 0.0099(13)
N4 0.0342(13) 0.0420(14) 0.0349(13) 0.0026(11) -0.0033(10) -0.0069(11)
N3 0.0289(12) 0.0380(13) 0.0326(13) 0.0028(10) -0.0054(10) -0.0032(10)
N1 0.0361(13) 0.0471(14) 0.0375(14) 0.0014(11) -0.0058(11) 0.0059(11)
C18 0.0255(14) 0.0420(17) 0.0588(19) 0.0054(15) -0.0038(14) 0.0045(13)
C5 0.0297(15) 0.0454(18) 0.063(2) 0.0070(16) 0.0056(15) -0.0048(13)
C9 0.0305(15) 0.0367(15) 0.0409(17) 0.0042(13) 0.0019(13) -0.0054(12)
C24 0.0328(16) 0.0501(18) 0.0394(17) -0.0130(14) -0.0055(12) 0.0005(14)
C1 0.0357(16) 0.0386(16) 0.0418(18) -0.0013(13) 0.0055(13) -0.0101(14)
C19 0.0462(19) 0.055(2) 0.051(2) 0.0109(16) -0.0082(15) -0.0123(16)
C23 0.0336(16) 0.0471(17) 0.0354(16) -0.0087(13) 0.0009(13) -0.0080(13)
C8 0.0421(17) 0.0463(18) 0.0403(18) 0.0051(14) -0.0086(14) -0.0036(14)
C27 0.063(2) 0.072(2) 0.049(2) 0.0029(17) -0.0176(17) 0.0218(19)
C7 0.048(2) 0.074(2) 0.053(2) 0.0095(18) -0.0202(16) -0.0004(18)
C25 0.0356(17) 0.083(2) 0.062(2) -0.0071(19) -0.0081(16) 0.0012(18)
C11 0.051(2) 0.071(2) 0.069(2) 0.039(2) -0.0016(17) -0.0063(19)
C2 0.051(2) 0.0546(19) 0.0484(19) -0.0112(16) 0.0090(15) -0.0155(16)
C22 0.0382(18) 0.070(2) 0.067(2) -0.0059(19) 0.0072(16) -0.0151(17)
C17 0.0246(14) 0.0413(18) 0.060(2) -0.0077(15) -0.0029(13) 0.0065(13)
C13 0.0393(18) 0.0411(19) 0.090(3) 0.0091(18) -0.0067(17) 0.0025(14)
C14 0.058(2) 0.043(2) 0.127(4) -0.001(2) -0.004(2) -0.0012(16)
C26 0.0396(19) 0.097(3) 0.064(2) -0.012(2) -0.0203(17) 0.021(2)
C3 0.053(2) 0.055(2) 0.078(3) -0.0180(19) 0.028(2) -0.0045(18)
C6 0.0336(18) 0.070(2) 0.074(2) 0.0156(19) -0.0081(17) 0.0066(17)
C16 0.0431(18) 0.062(2) 0.070(2) -0.0208(19) -0.0020(16) 0.0073(16)
C10 0.0367(17) 0.057(2) 0.0457(19) 0.0215(16) -0.0032(14) 0.0014(14)
C20 0.069(2) 0.055(2) 0.053(2) 0.0155(16) 0.0009(17) -0.0174(18)
C4 0.0364(18) 0.054(2) 0.086(3) 0.0012(19) 0.0148(18) 0.0028(16)
C15 0.056(2) 0.047(2) 0.126(4) -0.031(2) -0.011(2) 0.0082(19)
C28 0.0499(19) 0.063(2) 0.0466(19) 0.0127(17) -0.0076(15) 0.0092(17)
C12 0.057(2) 0.051(2) 0.102(3) 0.038(2) -0.004(2) -0.0040(18)
C21 0.060(2) 0.065(2) 0.059(2) 0.0026(18) 0.0152(18) -0.0242(19)

loop_
_atom_type_symbol
_atom_type_description
_atom_type_scat_dispersion_real
_atom_type_scat_dispersion_imag
_atom_type_scat_source
C C 0.0033 0.0016 'International Tables Vol C Tables 4.2.6.8 and 6.1.1.4'
H H 0.0000 0.0000 'International Tables Vol C Tables 4.2.6.8 and 6.1.1.4'
N N 0.0061 0.0033 'International Tables Vol C Tables 4.2.6.8 and 6.1.1.4'
Ni Ni 0.3393 1.1124 'International Tables Vol C Tables 4.2.6.8 and 6.1.1.4'
O O 0.0106 0.0060 'International Tables Vol C Tables 4.2.6.8 and 6.1.1.4'

loop_
_geom_angle_atom_site_label_1
_geom_angle_atom_site_label_2
_geom_angle_atom_site_label_3
_geom_angle
_geom_angle_site_symmetry_1
_geom_angle_site_symmetry_3
_geom_angle_publ_flag
O2 Ni1 N4 92.40(8) . . ?
O2 Ni1 N3 90.08(8) . . ?
O2 Ni1 N1 95.51(8) . . ?
O3 Ni1 O2 166.61(7) . . ?
O3 Ni1 N2 90.82(8) . . ?
O3 Ni1 N4 97.77(8) . . ?
O3 Ni1 N3 80.71(8) . . ?
O3 Ni1 N1 95.11(8) . . ?
N2 Ni1 O2 80.77(8) . . ?
N2 Ni1 N4 166.93(9) . . ?
N2 Ni1 N3 97.93(8) . . ?
N2 Ni1 N1 91.48(9) . . ?
N4 Ni1 N1 78.02(9) . . ?
N3 Ni1 N4 93.18(8) . . ?
N3 Ni1 N1 169.73(9) . . ?
C17 O2 Ni1 111.82(17) . . ?
C1 O3 Ni1 112.48(16) . . ?
C18 N2 Ni1 111.79(18) . . ?
C10 N2 Ni1 128.9(2) . . ?
C10 N2 C18 119.2(2) . . ?
C19 N4 Ni1 126.82(19) . . ?
C19 N4 C23 117.8(2) . . ?
C23 N4 Ni1 115.23(18) . . ?
C9 N3 Ni1 111.37(16) . . ?
C8 N3 Ni1 129.99(19) . . ?
C8 N3 C9 118.5(2) . . ?
C24 N1 Ni1 114.63(17) . . ?
C28 N1 Ni1 126.8(2) . . ?
C28 N1 C24 118.5(2) . . ?
N2 C18 C17 116.6(2) . . ?
N2 C18 C13 122.0(3) . . ?
C13 C18 C17 121.3(3) . . ?
C9 C5 C6 116.5(3) . . ?
C4 C5 C9 118.8(3) . . ?
C4 C5 C6 124.7(3) . . ?
N3 C9 C5 122.3(3) . . ?
N3 C9 C1 116.4(2) . . ?
C5 C9 C1 121.3(3) . . ?
N1 C24 C23 115.9(2) . . ?
N1 C24 C25 120.4(3) . . ?
C25 C24 C23 123.7(3) . . ?
O3 C1 C9 119.0(2) . . ?
O3 C1 C2 123.3(3) . . ?
C2 C1 C9 117.7(3) . . ?
N4 C19 C20 123.8(3) . . ?
N4 C23 C24 115.9(2) . . ?
N4 C23 C22 120.8(3) . . ?
C22 C23 C24 123.3(3) . . ?
O1 C8 C7 118.5(3) . . ?
N3 C8 O1 119.3(3) . . ?
N3 C8 C7 122.2(3) . . ?
C26 C27 C28 118.0(3) . . ?
C6 C7 C8 119.6(3) . . ?
C26 C25 C24 120.2(3) . . ?
C12 C11 C10 119.8(3) . . ?
C1 C2 C3 120.6(3) . . ?
C21 C22 C23 120.5(3) . . ?
O2 C17 C18 118.9(2) . . ?
O2 C17 C16 123.5(3) . . ?
C16 C17 C18 117.6(3) . . ?
C18 C13 C12 116.5(3) . . ?
C14 C13 C18 118.8(3) . . ?
C14 C13 C12 124.7(3) . . ?
C15 C14 C13 119.9(4) . . ?
C25 C26 C27 119.5(3) . . ?
C4 C3 C2 121.9(3) . . ?
C7 C6 C5 120.9(3) . . ?
C17 C16 C15 120.6(3) . . ?
N2 C10 C11 121.5(3) . . ?
O4 C10 N2 120.1(3) . . ?
O4 C10 C11 118.4(3) . . ?
C21 C20 C19 118.2(3) . . ?
C3 C4 C5 119.7(3) . . ?
C14 C15 C16 121.7(3) . . ?
N1 C28 C27 123.4(3) . . ?
C11 C12 C13 121.0(3) . . ?
C20 C21 C22 118.9(3) . . ?

loop_
_geom_bond_atom_site_label_1
_geom_bond_atom_site_label_2
_geom_bond_distance
_geom_bond_site_symmetry_2
_geom_bond_publ_flag
Ni1 O2 2.0765(18) . ?
Ni1 O3 2.0635(18) . ?
Ni1 N2 2.073(2) . ?
Ni1 N4 2.092(2) . ?
Ni1 N3 2.085(2) . ?
Ni1 N1 2.112(2) . ?
O2 C17 1.342(3) . ?
O3 C1 1.338(3) . ?
N2 C18 1.377(3) . ?
N2 C10 1.324(3) . ?
O4 C10 1.318(4) . ?
O1 C8 1.329(3) . ?
N4 C19 1.329(3) . ?
N4 C23 1.345(3) . ?
N3 C9 1.385(3) . ?
N3 C8 1.316(3) . ?
N1 C24 1.345(3) . ?
N1 C28 1.333(3) . ?
C18 C17 1.421(4) . ?
C18 C13 1.409(4) . ?
C5 C9 1.405(4) . ?
C5 C6 1.417(4) . ?
C5 C4 1.403(4) . ?
C9 C1 1.421(4) . ?
C24 C23 1.471(4) . ?
C24 C25 1.393(4) . ?
C1 C2 1.380(4) . ?
C19 C20 1.381(4) . ?
C23 C22 1.381(4) . ?
C8 C7 1.418(4) . ?
C27 C26 1.369(5) . ?
C27 C28 1.380(4) . ?
C7 C6 1.337(4) . ?
C25 C26 1.362(5) . ?
C11 C10 1.416(4) . ?
C11 C12 1.338(5) . ?
C2 C3 1.400(4) . ?
C22 C21 1.369(4) . ?
C17 C16 1.381(4) . ?
C13 C14 1.403(5) . ?
C13 C12 1.417(5) . ?
C14 C15 1.353(5) . ?
C3 C4 1.359(4) . ?
C16 C15 1.411(5) . ?
C20 C21 1.358(5) . ?
